data_7703867
loop_
_publ_author_name
'Hanf, Schirin'
'Colebatch, Annie L.'
'Stehr, Philipp'
'Garc\'ia-Rodr\'iguez, Ra\'ul'
'Hey-Hawkins, Evamarie'
'Wright, Dominic S.'

_publ_section_title
;
 An experimental and theoretical study of the coordination and donor
 properties of tris-2-pyridyl-phosphine ligands.
;
_journal_issue 16
_journal_name_full 'Dalton transactions (Cambridge, England : 2003)'
_journal_page_first 5312
_journal_page_last 5322
_journal_paper_doi 10.1039/d0dt00609b
_journal_volume 49
_journal_year 2020
_chemical_compound_source synthetic
_chemical_formula_moiety 'C42 H36 Mo2 N6 O6 P2, C H2 Cl2'
_chemical_formula_sum 'C43 H38 Cl2 Mo2 N6 O6 P2'
_chemical_formula_weight 1059.54
_space_group_IT_number 14
_space_group_name_Hall '-P 2yn'
_space_group_name_H-M_alt 'P 1 21/n 1'
_symmetry_cell_setting monoclinic
_symmetry_space_group_name_Hall '-P 2yn'
_symmetry_space_group_name_H-M 'P 1 21/n 1'
_atom_sites_solution_hydrogens difmap
_atom_sites_solution_primary direct
_audit_update_record
;
2020-02-12 deposited with the CCDC.	2020-03-26 downloaded from the CCDC.
;
_cell_angle_alpha 90
_cell_angle_beta 109.233(2)
_cell_angle_gamma 90
_cell_formula_units_Z 4
_cell_length_a 14.6757(6)
_cell_length_b 15.6115(6)
_cell_length_c 21.3053(8)
_cell_measurement_reflns_used 9957
_cell_measurement_temperature 180
_cell_measurement_theta_max 66.88
_cell_measurement_theta_min 3.58
_cell_volume 4608.8(3)
_computing_cell_refinement 'Apex2 (Bruker AXS, 2006)'
_computing_data_collection 'Apex2 (Bruker AXS, 2006)'
_computing_data_reduction 'Apex2 (Bruker AXS, 2006)'
_computing_molecular_graphics 'CAMERON (Watkin et al., 1996)'
_computing_publication_material 'CRYSTALS (Betteridge et al., 2003)'
_computing_structure_refinement 'CRYSTALS (Betteridge et al., 2003)'
_computing_structure_solution 'SHELXS 86 (Sheldrick, 1986)'
_diffrn_ambient_temperature 180
_diffrn_measured_fraction_theta_full 0.997
_diffrn_measured_fraction_theta_max 0.997
_diffrn_measurement_device Area
_diffrn_measurement_device_type 'Bruker Kappa Apex2'
_diffrn_measurement_method \w/2\q
_diffrn_radiation_monochromator graphite
_diffrn_radiation_type 'Cu K\a'
_diffrn_radiation_wavelength 1.54180
_diffrn_reflns_av_R_equivalents 0.000
_diffrn_reflns_limit_h_max 16
_diffrn_reflns_limit_h_min -17
_diffrn_reflns_limit_k_max 18
_diffrn_reflns_limit_k_min 0
_diffrn_reflns_limit_l_max 25
_diffrn_reflns_limit_l_min 0
_diffrn_reflns_number 8203
_diffrn_reflns_theta_full 66.946
_diffrn_reflns_theta_max 66.946
_diffrn_reflns_theta_min 3.222
_diffrn_standards_number 0
_exptl_absorpt_coefficient_mu 6.613
_exptl_absorpt_correction_T_max 0.7528
_exptl_absorpt_correction_T_min 0.5494
_exptl_absorpt_correction_type multi-scan
_exptl_absorpt_process_details 'SADABS (Siemens, 1996)'
_exptl_crystal_colour red
_exptl_crystal_density_diffrn 1.527
_exptl_crystal_density_meas ?
_exptl_crystal_density_method 'not measured'
_exptl_crystal_description plate
_exptl_crystal_F_000 2136
_exptl_crystal_size_max 0.140
_exptl_crystal_size_mid 0.120
_exptl_crystal_size_min 0.030
_refine_diff_density_max 0.74
_refine_diff_density_min -0.94
_refine_ls_extinction_method None
_refine_ls_goodness_of_fit_ref 0.9133
_refine_ls_hydrogen_treatment constr
_refine_ls_matrix_type full
_refine_ls_number_parameters 550
_refine_ls_number_reflns 8165
_refine_ls_number_restraints 0
_refine_ls_R_factor_all 0.0483
_refine_ls_R_factor_gt 0.0378
_refine_ls_shift/su_max 0.0017111
_refine_ls_shift/su_mean 0.0000394
_refine_ls_structure_factor_coef Fsqd
_refine_ls_weighting_details
;
 Method, part 1, Chebychev polynomial, (Watkin, 1994, Prince, 1982) 
 [weight] = 1.0/[A~0~*T~0~(x)+A~1~*T~1~(x) ... +A~n-1~]*T~n-1~(x)] 
 where A~i~ are the Chebychev coefficients listed below and x= Fcalc/Fmax 
 Method = Robust Weighting (Prince, 1982) 
 W = [weight] * [1-(deltaF/6*sigmaF)^2^]^2^ 
 A~i~ are: 
 0.182E+04 0.287E+04 0.166E+04 725. 188. 
;
_refine_ls_weighting_scheme calc
_refine_ls_wR_factor_all 0.0813
_refine_ls_wR_factor_gt 0.0757
_refine_ls_wR_factor_ref 0.0813
_reflns_limit_h_max 16
_reflns_limit_h_min -17
_reflns_limit_k_max 18
_reflns_limit_k_min 0
_reflns_limit_l_max 25
_reflns_limit_l_min 0
_reflns_number_gt 6813
_reflns_number_total 8203
_reflns_threshold_expression I>2.0\s(I)
_oxford_diffrn_Wilson_B_factor 0.00
_oxford_diffrn_Wilson_scale 0.00
_oxford_refine_ls_r_factor_ref 0.0483
_oxford_refine_ls_scale 2.370(10)
_oxford_reflns_number_all 8165
_cod_data_source_file d0dt00609b2.cif
_cod_data_source_block I
_cod_depositor_comments
;
The following automatic conversions were performed:

data item '_exptl_absorpt_correction_type' value 'Multi-scan' was
changed to 'multi-scan' in accordance with the
/home/data/users/saulius/crontab/automatic-downloads/rss-feeds/RSC/lib/dictionaries/cif_core.dic
dictionary named 'cif_core.dic' version 2.4.2 last updated on
2011-04-26.

data item '_exptl_crystal_density_meas' value 'not measured' was
changed to '?' -- the value is perceived as not measured.

Automatic conversion script
Id: cif_fix_values 7556 2019-12-06 15:28:31Z antanas 

 Adding full bibliography for 7703867--7703872.cif.
;
_cod_original_sg_symbol_H-M 'P 1 21/n 1 '
_cod_database_code 7703867
_oxford_refine_reflns_threshold_expression_ref I>-3.0\s(I)
_platon_squeeze_void_probe_radius 1.20

loop_
_symmetry_equiv_pos_as_xyz
x,y,z
-x,-y,-z
-x+1/2,y+1/2,-z+1/2
x+1/2,-y+1/2,z+1/2

loop_
_atom_site_label
_atom_site_type_symbol
_atom_site_fract_x
_atom_site_fract_y
_atom_site_fract_z
_atom_site_U_iso_or_equiv
_atom_site_occupancy
_atom_site_adp_type
_atom_site_refinement_flags_posn
_atom_site_refinement_flags_adp
_atom_site_refinement_flags_occupancy
_atom_site_disorder_assembly
_atom_site_disorder_group
_atom_site_attached_hydrogens
Mo1 Mo 0.30807(2) 0.79084(2) 0.685234(16) 0.0261 1.0000 Uani . . . . . .
Mo2 Mo 0.65961(2) 0.724025(18) 0.628156(14) 0.0170 1.0000 Uani . . . . . .
P1 P 0.50721(6) 0.77547(6) 0.64524(4) 0.0176 1.0000 Uani . . . . . .
P2 P 0.75484(6) 0.71049(6) 0.75336(5) 0.0190 1.0000 Uani . . . . . .
N1 N 0.4403(2) 0.8782(2) 0.72710(15) 0.0233 1.0000 Uani . . . . . .
N2 N 0.3241(2) 0.8344(2) 0.58394(15) 0.0216 1.0000 Uani . . . . . .
N3 N 0.3899(2) 0.6382(2) 0.61315(17) 0.0262 1.0000 Uani . . . . . .
N4 N 0.6460(2) 0.59593(19) 0.67855(15) 0.0206 1.0000 Uani . . . . . .
N5 N 0.9247(2) 0.6350(2) 0.82604(16) 0.0231 1.0000 Uani . . . . . .
N6 N 0.6565(2) 0.7443(2) 0.83753(16) 0.0269 1.0000 Uani . . . . . .
O1 O 0.1432(3) 0.6608(3) 0.6235(2) 0.0628 1.0000 Uani . . . . . .
O2 O 0.2876(3) 0.7448(4) 0.8209(2) 0.0820 1.0000 Uani . . . . . .
O3 O 0.1398(2) 0.9062(3) 0.69000(18) 0.0552 1.0000 Uani . . . . . .
O4 O 0.6990(2) 0.90638(19) 0.58485(16) 0.0391 1.0000 Uani . . . . . .
O5 O 0.5554(2) 0.6898(2) 0.47694(14) 0.0372 1.0000 Uani . . . . . .
O6 O 0.8339(3) 0.6501(3) 0.59117(19) 0.0623 1.0000 Uani . . . . . .
C1 C 0.5186(3) 0.8585(2) 0.70894(17) 0.0191 1.0000 Uani . . . . . .
C2 C 0.6051(3) 0.9019(2) 0.73327(19) 0.0239 1.0000 Uani . . . . . .
C3 C 0.6145(3) 0.9671(3) 0.7791(2) 0.0299 1.0000 Uani . . . . . .
C4 C 0.5364(3) 0.9876(3) 0.7973(2) 0.0331 1.0000 Uani . . . . . .
C5 C 0.4492(3) 0.9443(3) 0.7705(2) 0.0306 1.0000 Uani . . . . . .
C6 C 0.3644(4) 0.9705(4) 0.7896(3) 0.0493 1.0000 Uani . . . . . .
C7 C 0.4124(3) 0.8272(2) 0.57657(17) 0.0178 1.0000 Uani . . . . . .
C8 C 0.4342(3) 0.8595(2) 0.52324(19) 0.0228 1.0000 Uani . . . . . .
C9 C 0.3626(3) 0.9015(3) 0.47282(19) 0.0262 1.0000 Uani . . . . . .
C10 C 0.2728(3) 0.9073(3) 0.47927(19) 0.0270 1.0000 Uani . . . . . .
C11 C 0.2539(3) 0.8724(3) 0.53373(19) 0.0259 1.0000 Uani . . . . . .
C12 C 0.1532(3) 0.8769(4) 0.5359(2) 0.0456 1.0000 Uani . . . . . .
C13 C 0.4347(3) 0.6911(2) 0.66616(19) 0.0227 1.0000 Uani . . . . . .
C14 C 0.4449(3) 0.6713(3) 0.7313(2) 0.0292 1.0000 Uani . . . . . .
C15 C 0.4091(3) 0.5914(3) 0.7437(2) 0.0374 1.0000 Uani . . . . . .
C16 C 0.3646(3) 0.5393(3) 0.6920(2) 0.0376 1.0000 Uani . . . . . .
C17 C 0.3542(3) 0.5651(3) 0.6265(2) 0.0324 1.0000 Uani . . . . . .
C18 C 0.3035(4) 0.5078(3) 0.5688(3) 0.0493 1.0000 Uani . . . . . .
C19 C 0.6972(3) 0.6054(2) 0.74443(18) 0.0212 1.0000 Uani . . . . . .
C20 C 0.6996(3) 0.5442(3) 0.7908(2) 0.0257 1.0000 Uani . . . . . .
C21 C 0.6476(3) 0.4694(3) 0.7699(2) 0.0288 1.0000 Uani . . . . . .
C22 C 0.5984(3) 0.4581(3) 0.7031(2) 0.0281 1.0000 Uani . . . . . .
C23 C 0.6000(3) 0.5216(2) 0.65734(19) 0.0236 1.0000 Uani . . . . . .
C24 C 0.5536(3) 0.5093(3) 0.58389(19) 0.0311 1.0000 Uani . . . . . .
C25 C 0.8851(3) 0.6906(2) 0.77636(18) 0.0221 1.0000 Uani . . . . . .
C26 C 0.9368(3) 0.7344(3) 0.7432(2) 0.0305 1.0000 Uani . . . . . .
C27 C 1.0371(3) 0.7222(3) 0.7633(3) 0.0424 1.0000 Uani . . . . . .
C28 C 1.0778(3) 0.6657(3) 0.8141(2) 0.0396 1.0000 Uani . . . . . .
C29 C 1.0209(3) 0.6225(3) 0.8440(2) 0.0278 1.0000 Uani . . . . . .
C30 C 1.0633(3) 0.5592(3) 0.8990(2) 0.0406 1.0000 Uani . . . . . .
C31 C 0.7453(3) 0.7508(2) 0.83222(18) 0.0220 1.0000 Uani . . . . . .
C32 C 0.8225(3) 0.7872(2) 0.88110(19) 0.0246 1.0000 Uani . . . . . .
C33 C 0.8077(3) 0.8171(3) 0.9381(2) 0.0324 1.0000 Uani . . . . . .
C34 C 0.7184(3) 0.8108(3) 0.9443(2) 0.0351 1.0000 Uani . . . . . .
C35 C 0.6432(3) 0.7736(3) 0.8929(2) 0.0318 1.0000 Uani . . . . . .
C36 C 0.5437(4) 0.7644(4) 0.8976(2) 0.0547 1.0000 Uani . . . . . .
C37 C 0.2052(3) 0.7088(3) 0.6460(2) 0.0397 1.0000 Uani . . . . . .
C38 C 0.2972(3) 0.7600(4) 0.7711(2) 0.0456 1.0000 Uani . . . . . .
C39 C 0.2052(3) 0.8668(3) 0.6856(2) 0.0366 1.0000 Uani . . . . . .
C40 C 0.6849(3) 0.8383(3) 0.60145(19) 0.0251 1.0000 Uani . . . . . .
C41 C 0.5913(3) 0.7016(2) 0.5337(2) 0.0248 1.0000 Uani . . . . . .
C42 C 0.7725(3) 0.6780(3) 0.6075(2) 0.0338 1.0000 Uani . . . . . .
Cl2 Cl 0.35748(18) 0.60170(19) 0.93884(13) 0.1207 1.0000 Uani . . . . . .
Cl1 Cl 0.43453(15) 0.6266(3) 1.07866(14) 0.1817 1.0000 Uani . . . . . .
C100 C 0.3487(7) 0.6614(8) 0.9997(5) 0.1421 1.0000 Uani . . . . . .
H21 H 0.6555 0.8873 0.7180 0.0293 1.0000 Uiso R . . . . .
H31 H 0.6723 0.9960 0.7967 0.0362 1.0000 Uiso R . . . . .
H41 H 0.5412 1.0303 0.8279 0.0398 1.0000 Uiso R . . . . .
H62 H 0.3408 0.9227 0.8072 0.0739 1.0000 Uiso R . . . . .
H61 H 0.3833 1.0148 0.8220 0.0743 1.0000 Uiso R . . . . .
H63 H 0.3149 0.9911 0.7505 0.0737 1.0000 Uiso R . . . . .
H81 H 0.4957 0.8536 0.5206 0.0267 1.0000 Uiso R . . . . .
H91 H 0.3762 0.9242 0.4366 0.0312 1.0000 Uiso R . . . . .
H101 H 0.2241 0.9349 0.4469 0.0321 1.0000 Uiso R . . . . .
H121 H 0.1351 0.8235 0.5508 0.0682 1.0000 Uiso R . . . . .
H123 H 0.1494 0.9209 0.5669 0.0680 1.0000 Uiso R . . . . .
H122 H 0.1083 0.8909 0.4929 0.0681 1.0000 Uiso R . . . . .
H141 H 0.4972 0.6967 0.7666 0.0352 1.0000 Uiso R . . . . .
H151 H 0.4157 0.5751 0.7868 0.0452 1.0000 Uiso R . . . . .
H161 H 0.3424 0.4863 0.6994 0.0454 1.0000 Uiso R . . . . .
H182 H 0.3147 0.5269 0.5294 0.0741 1.0000 Uiso R . . . . .
H183 H 0.2363 0.5079 0.5623 0.0743 1.0000 Uiso R . . . . .
H181 H 0.3269 0.4506 0.5787 0.0737 1.0000 Uiso R . . . . .
H201 H 0.7358 0.5527 0.8348 0.0306 1.0000 Uiso R . . . . .
H211 H 0.6447 0.4282 0.7999 0.0348 1.0000 Uiso R . . . . .
H221 H 0.5642 0.4080 0.6884 0.0339 1.0000 Uiso R . . . . .
H242 H 0.5075 0.5545 0.5669 0.0470 1.0000 Uiso R . . . . .
H243 H 0.6017 0.5100 0.5622 0.0465 1.0000 Uiso R . . . . .
H241 H 0.5198 0.4559 0.5754 0.0470 1.0000 Uiso R . . . . .
H261 H 0.9057 0.7716 0.7087 0.0368 1.0000 Uiso R . . . . .
H271 H 1.0749 0.7518 0.7430 0.0507 1.0000 Uiso R . . . . .
H281 H 1.1439 0.6565 0.8287 0.0482 1.0000 Uiso R . . . . .
H301 H 1.0148 0.5209 0.9035 0.0609 1.0000 Uiso R . . . . .
H302 H 1.0897 0.5894 0.9394 0.0613 1.0000 Uiso R . . . . .
H303 H 1.1137 0.5266 0.8912 0.0612 1.0000 Uiso R . . . . .
H321 H 0.8819 0.7909 0.8756 0.0298 1.0000 Uiso R . . . . .
H331 H 0.8572 0.8420 0.9719 0.0390 1.0000 Uiso R . . . . .
H341 H 0.7065 0.8310 0.9816 0.0418 1.0000 Uiso R . . . . .
H363 H 0.5234 0.7065 0.8906 0.0817 1.0000 Uiso R . . . . .
H361 H 0.4987 0.7989 0.8641 0.0820 1.0000 Uiso R . . . . .
H362 H 0.5426 0.7824 0.9401 0.0819 1.0000 Uiso R . . . . .
H1001 H 0.3617 0.7199 0.9914 0.1700 1.0000 Uiso R . . . . .
H1002 H 0.2841 0.6572 1.0019 0.1700 1.0000 Uiso R . . . . .

loop_
_atom_site_aniso_label
_atom_site_aniso_U_11
_atom_site_aniso_U_22
_atom_site_aniso_U_33
_atom_site_aniso_U_23
_atom_site_aniso_U_13
_atom_site_aniso_U_12
Mo1 0.01856(15) 0.03348(18) 0.02491(17) 0.00133(14) 0.00527(12) -0.00330(13)
Mo2 0.01455(14) 0.01632(14) 0.01666(14) 0.00180(11) 0.00054(11) 0.00175(11)
P1 0.0146(4) 0.0179(4) 0.0173(4) 0.0022(4) 0.0014(3) -0.0012(4)
P2 0.0153(4) 0.0180(4) 0.0185(4) 0.0011(4) -0.0014(3) 0.0003(4)
N1 0.0209(16) 0.0285(18) 0.0195(16) -0.0032(13) 0.0054(13) -0.0014(14)
N2 0.0186(15) 0.0217(16) 0.0210(16) -0.0012(13) 0.0017(13) 0.0000(13)
N3 0.0222(16) 0.0226(17) 0.0291(18) 0.0030(14) 0.0022(14) -0.0019(13)
N4 0.0194(15) 0.0171(15) 0.0200(16) 0.0005(12) -0.0006(13) 0.0022(12)
N5 0.0201(16) 0.0215(16) 0.0229(17) 0.0008(13) 0.0007(13) 0.0025(13)
N6 0.0230(17) 0.0323(19) 0.0212(16) 0.0028(14) 0.0015(13) -0.0005(14)
O1 0.036(2) 0.057(2) 0.081(3) 0.004(2) -0.0004(19) -0.0226(18)
O2 0.041(2) 0.157(5) 0.052(2) 0.035(3) 0.0210(19) -0.010(3)
O3 0.0349(19) 0.078(3) 0.050(2) -0.019(2) 0.0114(16) 0.0139(18)
O4 0.0431(18) 0.0274(17) 0.0414(18) 0.0082(14) 0.0066(15) -0.0111(14)
O5 0.0428(18) 0.0394(18) 0.0204(15) -0.0051(13) -0.0018(13) -0.0005(14)
O6 0.044(2) 0.091(3) 0.060(2) 0.004(2) 0.0281(19) 0.032(2)
C1 0.0190(18) 0.0202(18) 0.0145(17) 0.0036(14) 0.0009(14) -0.0000(15)
C2 0.0199(19) 0.023(2) 0.026(2) 0.0028(16) 0.0035(16) -0.0012(15)
C3 0.027(2) 0.028(2) 0.031(2) -0.0048(18) 0.0040(17) -0.0088(17)
C4 0.036(2) 0.032(2) 0.029(2) -0.0102(18) 0.0088(19) -0.0054(19)
C5 0.029(2) 0.037(2) 0.026(2) -0.0051(18) 0.0094(18) -0.0023(18)
C6 0.040(3) 0.062(3) 0.053(3) -0.027(3) 0.024(2) -0.009(2)
C7 0.0189(18) 0.0136(17) 0.0177(18) -0.0002(14) 0.0015(14) -0.0001(14)
C8 0.0215(19) 0.0195(19) 0.024(2) 0.0000(15) 0.0028(16) 0.0017(15)
C9 0.030(2) 0.026(2) 0.022(2) 0.0046(16) 0.0064(16) 0.0041(17)
C10 0.026(2) 0.028(2) 0.021(2) 0.0038(16) -0.0015(16) 0.0074(17)
C11 0.0211(19) 0.026(2) 0.025(2) -0.0036(16) 0.0002(16) 0.0042(16)
C12 0.023(2) 0.075(4) 0.034(3) 0.012(2) 0.0033(19) 0.018(2)
C13 0.0136(17) 0.024(2) 0.027(2) 0.0060(16) 0.0016(15) -0.0020(15)
C14 0.0194(19) 0.036(2) 0.028(2) 0.0076(18) 0.0019(16) -0.0041(17)
C15 0.031(2) 0.041(3) 0.039(3) 0.020(2) 0.009(2) 0.001(2)
C16 0.028(2) 0.030(2) 0.055(3) 0.017(2) 0.015(2) -0.0074(19)
C17 0.024(2) 0.025(2) 0.045(3) 0.0017(19) 0.0066(19) -0.0052(17)
C18 0.050(3) 0.032(3) 0.056(3) -0.001(2) 0.003(3) -0.016(2)
C19 0.0173(18) 0.0196(19) 0.0223(19) -0.0001(15) 0.0005(15) 0.0028(15)
C20 0.025(2) 0.024(2) 0.023(2) 0.0016(16) 0.0009(16) 0.0005(16)
C21 0.030(2) 0.024(2) 0.028(2) 0.0084(17) 0.0040(17) 0.0007(17)
C22 0.028(2) 0.0184(19) 0.032(2) -0.0002(16) 0.0011(17) -0.0022(16)
C23 0.024(2) 0.0180(19) 0.023(2) -0.0029(15) -0.0000(16) 0.0039(15)
C24 0.040(2) 0.021(2) 0.023(2) -0.0051(16) -0.0021(18) 0.0002(18)
C25 0.0205(18) 0.0192(19) 0.0217(19) -0.0030(15) 0.0005(15) -0.0008(15)
C26 0.023(2) 0.027(2) 0.037(2) 0.0094(18) 0.0035(17) -0.0011(17)
C27 0.022(2) 0.047(3) 0.058(3) 0.009(2) 0.013(2) -0.004(2)
C28 0.017(2) 0.048(3) 0.048(3) 0.004(2) 0.0025(19) -0.0008(19)
C29 0.0190(19) 0.028(2) 0.030(2) -0.0021(17) -0.0012(16) 0.0023(16)
C30 0.031(2) 0.041(3) 0.040(3) 0.010(2) -0.000(2) 0.011(2)
C31 0.0246(19) 0.0173(18) 0.0187(18) 0.0041(14) -0.0000(15) 0.0019(15)
C32 0.0205(19) 0.0208(19) 0.026(2) -0.0005(16) -0.0010(15) -0.0025(15)
C33 0.035(2) 0.028(2) 0.028(2) -0.0045(18) 0.0029(18) -0.0058(18)
C34 0.044(3) 0.034(2) 0.024(2) -0.0038(18) 0.0071(19) 0.001(2)
C35 0.032(2) 0.040(2) 0.023(2) 0.0035(18) 0.0089(17) 0.0015(19)
C36 0.038(3) 0.092(5) 0.036(3) 0.002(3) 0.016(2) -0.004(3)
C37 0.028(2) 0.041(3) 0.047(3) 0.008(2) 0.008(2) 0.003(2)
C38 0.025(2) 0.074(4) 0.036(3) 0.011(3) 0.007(2) -0.002(2)
C39 0.030(2) 0.049(3) 0.030(2) -0.009(2) 0.0077(19) -0.003(2)
C40 0.0187(19) 0.034(2) 0.0205(19) -0.0015(17) 0.0033(15) 0.0011(17)
C41 0.0236(19) 0.0195(19) 0.030(2) 0.0020(16) 0.0065(17) 0.0032(16)
C42 0.033(2) 0.038(2) 0.026(2) 0.0049(18) 0.0031(19) 0.006(2)
Cl2 0.1100(18) 0.139(2) 0.1097(18) 0.0385(16) 0.0318(14) 0.0098(16)
Cl1 0.0529(11) 0.380(6) 0.1126(19) -0.063(3) 0.0274(12) 0.009(2)
C100 0.088(6) 0.183(12) 0.148(10) -0.040(9) 0.029(6) 0.034(7)

loop_
_atom_type_symbol
_atom_type_scat_dispersion_real
_atom_type_scat_dispersion_imag
_atom_type_scat_Cromer_Mann_a1
_atom_type_scat_Cromer_Mann_b1
_atom_type_scat_Cromer_Mann_a2
_atom_type_scat_Cromer_Mann_b2
_atom_type_scat_Cromer_Mann_a3
_atom_type_scat_Cromer_Mann_b3
_atom_type_scat_Cromer_Mann_a4
_atom_type_scat_Cromer_Mann_b4
_atom_type_scat_Cromer_Mann_c
_atom_type_scat_source
C 0.0181 0.0091 2.3100 20.8439 1.0200 10.2075 1.5886 0.5687 0.8650 51.6512 0.2156 'International Tables Vol C 4.2.6.8 and 6.1.1.4'
H 0.0000 0.0000 0.4930 10.5109 0.3229 26.1257 0.1402 3.1424 0.0408 57.7998 0.0030 'International Tables Vol C 4.2.6.8 and 6.1.1.4'
N 0.0311 0.0180 12.2126 0.0057 3.1322 9.8933 2.0125 28.9975 1.1663 0.5826 -11.5290 'International Tables Vol C 4.2.6.8 and 6.1.1.4'
O 0.0492 0.0322 3.0485 13.2771 2.2868 5.7011 1.5463 0.3239 0.8670 32.9089 0.2508 'International Tables Vol C 4.2.6.8 and 6.1.1.4'
P 0.2955 0.4335 6.4345 1.9067 4.1791 27.1570 1.7800 0.5260 1.4908 68.1645 1.1149 'International Tables Vol C 4.2.6.8 and 6.1.1.4'
Mo -0.0483 2.7339 3.7025 0.2772 17.2356 1.0958 12.8876 11.0040 3.7429 61.6584 4.3875 'International Tables Vol C 4.2.6.8 and 6.1.1.4'
Cl 0.3639 0.7018 11.4604 0.0104 7.1964 1.1662 6.2556 18.5194 1.6455 47.7784 -9.5574 'International Tables Vol C 4.2.6.8 and 6.1.1.4'

loop_
_geom_angle_atom_site_label_1
_geom_angle_site_symmetry_1
_geom_angle_atom_site_label_2
_geom_angle_site_symmetry_2
_geom_angle_atom_site_label_3
_geom_angle_site_symmetry_3
_geom_angle
_geom_angle_publ_flag
N1 . Mo1 . N2 . 81.80(11) yes
N1 . Mo1 . C13 . 81.83(11) yes
N2 . Mo1 . C13 . 74.47(11) yes
N1 . Mo1 . C14 . 80.56(12) yes
N2 . Mo1 . C14 . 104.40(12) yes
C13 . Mo1 . C14 . 30.46(12) yes
N1 . Mo1 . C37 . 173.56(16) yes
N2 . Mo1 . C37 . 95.40(16) yes
C13 . Mo1 . C37 . 91.85(16) yes
C14 . Mo1 . C37 . 94.60(16) yes
N1 . Mo1 . C38 . 95.85(17) yes
N2 . Mo1 . C38 . 177.24(19) yes
C13 . Mo1 . C38 . 106.71(18) yes
C14 . Mo1 . C38 . 76.55(18) yes
C37 . Mo1 . C38 . 87.1(2) yes
N1 . Mo1 . C39 . 101.33(16) yes
N2 . Mo1 . C39 . 98.14(16) yes
C13 . Mo1 . C39 . 171.59(16) yes
C14 . Mo1 . C39 . 157.41(17) yes
C37 . Mo1 . C39 . 84.78(19) yes
C38 . Mo1 . C39 . 80.9(2) yes
P1 . Mo2 . P2 . 94.66(3) yes
P1 . Mo2 . N4 . 89.55(8) yes
P2 . Mo2 . N4 . 63.18(8) yes
P1 . Mo2 . C40 . 90.82(11) yes
P2 . Mo2 . C40 . 106.67(11) yes
N4 . Mo2 . C40 . 169.84(13) yes
P1 . Mo2 . C41 . 91.54(11) yes
P2 . Mo2 . C41 . 164.95(11) yes
N4 . Mo2 . C41 . 103.24(13) yes
C40 . Mo2 . C41 . 86.90(16) yes
P1 . Mo2 . C42 . 174.87(13) yes
P2 . Mo2 . C42 . 89.56(12) yes
N4 . Mo2 . C42 . 89.76(15) yes
C40 . Mo2 . C42 . 90.76(17) yes
C41 . Mo2 . C42 . 83.67(16) yes
Mo2 . P1 . C1 . 117.50(12) yes
Mo2 . P1 . C7 . 120.07(12) yes
C1 . P1 . C7 . 97.95(16) yes
Mo2 . P1 . C13 . 114.84(13) yes
C1 . P1 . C13 . 104.17(17) yes
C7 . P1 . C13 . 99.23(16) yes
Mo2 . P2 . C19 . 83.77(12) yes
Mo2 . P2 . C25 . 116.83(13) yes
C19 . P2 . C25 . 106.35(17) yes
Mo2 . P2 . C31 . 137.47(12) yes
C19 . P2 . C31 . 103.30(17) yes
C25 . P2 . C31 . 101.50(17) yes
Mo1 . N1 . C1 . 116.1(2) yes
Mo1 . N1 . C5 . 126.3(3) yes
C1 . N1 . C5 . 117.5(3) yes
Mo1 . N2 . C7 . 118.0(2) yes
Mo1 . N2 . C11 . 125.0(3) yes
C7 . N2 . C11 . 116.8(3) yes
C13 . N3 . C17 . 117.2(4) yes
Mo2 . N4 . C19 . 106.4(2) yes
Mo2 . N4 . C23 . 134.6(2) yes
C19 . N4 . C23 . 119.0(3) yes
C25 . N5 . C29 . 117.3(3) yes
C31 . N6 . C35 . 118.3(3) yes
P1 . C1 . N1 . 119.1(3) yes
P1 . C1 . C2 . 118.1(3) yes
N1 . C1 . C2 . 122.7(3) yes
C1 . C2 . C3 . 119.4(4) yes
C1 . C2 . H21 . 119.1 no
C3 . C2 . H21 . 121.5 no
C2 . C3 . C4 . 118.3(4) yes
C2 . C3 . H31 . 120.6 no
C4 . C3 . H31 . 121.1 no
C3 . C4 . C5 . 121.1(4) yes
C3 . C4 . H41 . 119.7 no
C5 . C4 . H41 . 119.2 no
C4 . C5 . N1 . 120.9(4) yes
C4 . C5 . C6 . 119.6(4) yes
N1 . C5 . C6 . 119.4(4) yes
C5 . C6 . H62 . 109.7 no
C5 . C6 . H61 . 109.1 no
H62 . C6 . H61 . 109.9 no
C5 . C6 . H63 . 108.4 no
H62 . C6 . H63 . 109.6 no
H61 . C6 . H63 . 110.0 no
P1 . C7 . N2 . 116.4(3) yes
P1 . C7 . C8 . 119.8(3) yes
N2 . C7 . C8 . 123.8(3) yes
C7 . C8 . C9 . 119.2(4) yes
C7 . C8 . H81 . 120.8 no
C9 . C8 . H81 . 120.1 no
C8 . C9 . C10 . 117.3(4) yes
C8 . C9 . H91 . 120.4 no
C10 . C9 . H91 . 122.3 no
C9 . C10 . C11 . 121.3(4) yes
C9 . C10 . H101 . 119.4 no
C11 . C10 . H101 . 119.3 no
C10 . C11 . N2 . 121.6(4) yes
C10 . C11 . C12 . 118.6(4) yes
N2 . C11 . C12 . 119.9(4) yes
C11 . C12 . H121 . 110.7 no
C11 . C12 . H123 . 109.5 no
H121 . C12 . H123 . 107.9 no
C11 . C12 . H122 . 110.7 no
H121 . C12 . H122 . 109.6 no
H123 . C12 . H122 . 108.4 no
P1 . C13 . N3 . 112.9(3) yes
P1 . C13 . Mo1 . 96.40(16) yes
N3 . C13 . Mo1 . 108.6(2) yes
P1 . C13 . C14 . 121.6(3) yes
N3 . C13 . C14 . 123.6(4) yes
Mo1 . C13 . C14 . 79.7(2) yes
C13 . C14 . Mo1 . 69.9(2) yes
C13 . C14 . C15 . 117.6(4) yes
Mo1 . C14 . C15 . 113.8(3) yes
C13 . C14 . H141 . 119.1 no
Mo1 . C14 . H141 . 107.9 no
C15 . C14 . H141 . 117.8 no
C14 . C15 . C16 . 119.3(4) yes
C14 . C15 . H151 . 120.3 no
C16 . C15 . H151 . 120.5 no
C15 . C16 . C17 . 120.0(4) yes
C15 . C16 . H161 . 120.3 no
C17 . C16 . H161 . 119.6 no
C16 . C17 . N3 . 122.4(4) yes
C16 . C17 . C18 . 120.1(4) yes
N3 . C17 . C18 . 117.5(4) yes
C17 . C18 . H182 . 110.5 no
C17 . C18 . H183 . 109.2 no
H182 . C18 . H183 . 110.1 no
C17 . C18 . H181 . 109.3 no
H182 . C18 . H181 . 109.4 no
H183 . C18 . H181 . 108.4 no
P2 . C19 . N4 . 106.4(3) yes
P2 . C19 . C20 . 130.7(3) yes
N4 . C19 . C20 . 122.8(3) yes
C19 . C20 . C21 . 118.5(4) yes
C19 . C20 . H201 . 120.2 no
C21 . C20 . H201 . 121.2 no
C20 . C21 . C22 . 118.9(4) yes
C20 . C21 . H211 . 121.0 no
C22 . C21 . H211 . 120.1 no
C21 . C22 . C23 . 120.5(4) yes
C21 . C22 . H221 . 119.9 no
C23 . C22 . H221 . 119.6 no
C22 . C23 . N4 . 120.0(3) yes
C22 . C23 . C24 . 122.1(3) yes
N4 . C23 . C24 . 117.8(3) yes
C23 . C24 . H242 . 108.7 no
C23 . C24 . H243 . 110.3 no
H242 . C24 . H243 . 110.3 no
C23 . C24 . H241 . 109.8 no
H242 . C24 . H241 . 108.1 no
H243 . C24 . H241 . 109.6 no
P2 . C25 . N5 . 117.5(3) yes
P2 . C25 . C26 . 118.7(3) yes
N5 . C25 . C26 . 123.8(4) yes
C25 . C26 . C27 . 118.4(4) yes
C25 . C26 . H261 . 120.4 no
C27 . C26 . H261 . 121.2 no
C26 . C27 . C28 . 118.0(4) yes
C26 . C27 . H271 . 121.0 no
C28 . C27 . H271 . 121.0 no
C27 . C28 . C29 . 120.3(4) yes
C27 . C28 . H281 . 120.0 no
C29 . C28 . H281 . 119.6 no
C28 . C29 . N5 . 122.2(4) yes
C28 . C29 . C30 . 121.5(4) yes
N5 . C29 . C30 . 116.3(4) yes
C29 . C30 . H301 . 111.0 no
C29 . C30 . H302 . 108.8 no
H301 . C30 . H302 . 108.5 no
C29 . C30 . H303 . 111.0 no
H301 . C30 . H303 . 109.1 no
H302 . C30 . H303 . 108.4 no
P2 . C31 . N6 . 114.6(3) yes
P2 . C31 . C32 . 122.5(3) yes
N6 . C31 . C32 . 122.8(4) yes
C31 . C32 . C33 . 118.3(4) yes
C31 . C32 . H321 . 120.4 no
C33 . C32 . H321 . 121.3 no
C32 . C33 . C34 . 119.6(4) yes
C32 . C33 . H331 . 121.2 no
C34 . C33 . H331 . 119.2 no
C33 . C34 . C35 . 119.3(4) yes
C33 . C34 . H341 . 121.2 no
C35 . C34 . H341 . 119.5 no
C34 . C35 . N6 . 121.7(4) yes
C34 . C35 . C36 . 121.3(4) yes
N6 . C35 . C36 . 117.0(4) yes
C35 . C36 . H363 . 109.9 no
C35 . C36 . H361 . 110.0 no
H363 . C36 . H361 . 108.3 no
C35 . C36 . H362 . 110.9 no
H363 . C36 . H362 . 109.2 no
H361 . C36 . H362 . 108.5 no
Mo1 . C37 . O1 . 178.6(5) yes
Mo1 . C38 . O2 . 176.9(5) yes
O3 . C39 . Mo1 . 172.5(4) yes
O4 . C40 . Mo2 . 179.1(3) yes
Mo2 . C41 . O5 . 176.1(3) yes
Mo2 . C42 . O6 . 175.3(4) yes
Cl1 . C100 . Cl2 . 110.5(6) yes
Cl1 . C100 . H1001 . 109.6 no
Cl2 . C100 . H1001 . 108.8 no
Cl1 . C100 . H1002 . 109.1 no
Cl2 . C100 . H1002 . 109.5 no
H1001 . C100 . H1002 . 109.3 no

loop_
_geom_bond_atom_site_label_1
_geom_bond_site_symmetry_1
_geom_bond_atom_site_label_2
_geom_bond_site_symmetry_2
_geom_bond_distance
_geom_bond_publ_flag
Mo1 . N1 . 2.298(3) yes
Mo1 . N2 . 2.347(3) yes
Mo1 . C13 . 2.557(4) yes
Mo1 . C14 . 2.680(4) yes
Mo1 . C37 . 1.946(5) yes
Mo1 . C38 . 1.948(5) yes
Mo1 . C39 . 1.921(5) yes
Mo2 . P1 . 2.5132(9) yes
Mo2 . P2 . 2.5801(9) yes
Mo2 . N4 . 2.309(3) yes
Mo2 . C40 . 1.945(4) yes
Mo2 . C41 . 1.961(4) yes
Mo2 . C42 . 1.985(5) yes
P1 . C1 . 1.844(4) yes
P1 . C7 . 1.841(4) yes
P1 . C13 . 1.838(4) yes
P2 . C19 . 1.827(4) yes
P2 . C25 . 1.837(4) yes
P2 . C31 . 1.842(4) yes
N1 . C1 . 1.363(5) yes
N1 . C5 . 1.364(5) yes
N2 . C7 . 1.361(5) yes
N2 . C11 . 1.353(5) yes
N3 . C13 . 1.379(5) yes
N3 . C17 . 1.325(5) yes
N4 . C19 . 1.364(5) yes
N4 . C23 . 1.343(5) yes
N5 . C25 . 1.344(5) yes
N5 . C29 . 1.349(5) yes
N6 . C31 . 1.348(5) yes
N6 . C35 . 1.337(5) yes
O1 . C37 . 1.154(6) yes
O2 . C38 . 1.141(6) yes
O3 . C39 . 1.169(5) yes
O4 . C40 . 1.160(5) yes
O5 . C41 . 1.164(5) yes
O6 . C42 . 1.151(5) yes
C1 . C2 . 1.381(5) yes
C2 . C3 . 1.386(6) yes
C2 . H21 . 0.928 no
C3 . C4 . 1.363(6) yes
C3 . H31 . 0.923 no
C4 . C5 . 1.392(6) yes
C4 . H41 . 0.920 no
C5 . C6 . 1.488(6) yes
C6 . H62 . 0.951 no
C6 . H61 . 0.953 no
C6 . H63 . 0.962 no
C7 . C8 . 1.374(5) yes
C8 . C9 . 1.395(5) yes
C8 . H81 . 0.927 no
C9 . C10 . 1.372(6) yes
C9 . H91 . 0.929 no
C10 . C11 . 1.390(6) yes
C10 . H101 . 0.920 no
C11 . C12 . 1.497(6) yes
C12 . H121 . 0.960 no
C12 . H123 . 0.967 no
C12 . H122 . 0.961 no
C13 . C14 . 1.381(6) yes
C14 . C15 . 1.412(6) yes
C14 . H141 . 0.966 no
C15 . C16 . 1.351(7) yes
C15 . H151 . 0.926 no
C16 . C17 . 1.413(6) yes
C16 . H161 . 0.922 no
C17 . C18 . 1.504(6) yes
C18 . H182 . 0.954 no
C18 . H183 . 0.949 no
C18 . H181 . 0.954 no
C19 . C20 . 1.366(5) yes
C20 . C21 . 1.386(6) yes
C20 . H201 . 0.923 no
C21 . C22 . 1.379(6) yes
C21 . H211 . 0.917 no
C22 . C23 . 1.397(6) yes
C22 . H221 . 0.927 no
C23 . C24 . 1.499(5) yes
C24 . H242 . 0.961 no
C24 . H243 . 0.963 no
C24 . H241 . 0.957 no
C25 . C26 . 1.376(6) yes
C26 . C27 . 1.404(6) yes
C26 . H261 . 0.930 no
C27 . C28 . 1.371(7) yes
C27 . H271 . 0.932 no
C28 . C29 . 1.382(6) yes
C28 . H281 . 0.927 no
C29 . C30 . 1.502(6) yes
C30 . H301 . 0.957 no
C30 . H302 . 0.946 no
C30 . H303 . 0.957 no
C31 . C32 . 1.383(5) yes
C32 . C33 . 1.383(6) yes
C32 . H321 . 0.920 no
C33 . C34 . 1.364(6) yes
C33 . H331 . 0.923 no
C34 . C35 . 1.400(6) yes
C34 . H341 . 0.924 no
C35 . C36 . 1.504(6) yes
C36 . H363 . 0.949 no
C36 . H361 . 0.962 no
C36 . H362 . 0.952 no
Cl2 . C100 . 1.637(10) yes
Cl1 . C100 . 1.821(11) yes
C100 . H1001 . 0.962 no
C100 . H1002 . 0.965 no

loop_
_geom_hbond_atom_site_label_D
_geom_hbond_site_symmetry_D
_geom_hbond_atom_site_label_H
_geom_hbond_site_symmetry_H
_geom_hbond_atom_site_label_A
_geom_hbond_site_symmetry_A
_geom_hbond_angle_DHA
_geom_hbond_distance_DH
_geom_hbond_distance_HA
_geom_hbond_distance_DA
_geom_hbond_publ_flag
C14 . H141 . N6 . 164 0.97 2.44 3.382(6) yes
C28 . H281 . O2 1_655 133 0.93 2.57 3.276(6) yes

loop_
_platon_squeeze_void_nr
_platon_squeeze_void_average_x
_platon_squeeze_void_average_y
_platon_squeeze_void_average_z
_platon_squeeze_void_volume
_platon_squeeze_void_count_electrons
_platon_squeeze_void_content
1 0.000 0.500 0.500 124 39 ' '
2 0.205 0.794 0.918 11 0 ' '
3 0.301 0.291 0.583 9 0 ' '
4 0.502 1.001 1.001 123 39 ' '
5 0.699 0.709 0.417 10 0 ' '
6 0.801 0.209 0.083 9 0 ' '
